data_7024557
loop_
_publ_author_name
'Mandal, Sutanuva'
'Paul, Nandadulal'
'Banerjee, Priyabrata'
'Mondal, Tapan K.'
'Goswami, Sreebrata'

_publ_section_title
;
 1,4-Alkyl migration associated with simultaneous S-C bond cleavage and
 N-C bond formation in platinum complexes of 2-aminothioethers.
 Characterization of intramolecular interligand charge transfer
 phenomenon.
;
_journal_issue 10
_journal_name_full 'Dalton transactions (Cambridge, England : 2003)'
_journal_page_first 2717
_journal_page_last 2726
_journal_paper_doi 10.1039/b918336a
_journal_volume 39
_journal_year 2010
_chemical_formula_moiety 'C17 H16 N3 S Pt, C F3 O3 S, O'
_chemical_formula_sum 'C18 H16 F3 N3 O4 Pt S2'
_chemical_formula_weight 654.55
_chemical_name_systematic
;
?
;
_space_group_IT_number 60
_symmetry_cell_setting orthorhombic
_symmetry_space_group_name_Hall '-P 2n 2c'
_symmetry_space_group_name_H-M 'P c a n'
_atom_sites_solution_hydrogens geom
_atom_sites_solution_primary direct
_atom_sites_solution_secondary difmap
_audit_creation_method SHELXL-97
_cell_angle_alpha 90.00
_cell_angle_beta 90.00
_cell_angle_gamma 90.00
_cell_formula_units_Z 8
_cell_length_a 9.2882(3)
_cell_length_b 20.4170(5)
_cell_length_c 21.1399(6)
_cell_measurement_reflns_used 5633
_cell_measurement_temperature 293(2)
_cell_measurement_theta_max 29.7
_cell_measurement_theta_min 1.9
_cell_volume 4008.9(2)
_computing_cell_refinement 'Bruker SMART'
_computing_data_collection 'Bruker SMART'
_computing_data_reduction 'Bruker SAINT'
_computing_molecular_graphics 'Bruker SHELXTL'
_computing_publication_material 'Bruker SHELXTL'
_computing_structure_refinement 'SHELXL-97 (Sheldrick, 1997)'
_computing_structure_solution 'SHELXL-97 (Sheldrick, 1990)'
_diffrn_ambient_temperature 293(2)
_diffrn_measured_fraction_theta_full 0.994
_diffrn_measured_fraction_theta_max 0.994
_diffrn_measurement_device_type 'CCD area detector'
_diffrn_measurement_method 'phi SCANS'
_diffrn_radiation_monochromator graphite
_diffrn_radiation_source 'fine-focus sealed tube'
_diffrn_radiation_type MoK\a
_diffrn_radiation_wavelength 0.71073
_diffrn_reflns_av_R_equivalents 0.0738
_diffrn_reflns_av_sigmaI/netI 0.0451
_diffrn_reflns_limit_h_max 12
_diffrn_reflns_limit_h_min -11
_diffrn_reflns_limit_k_max 28
_diffrn_reflns_limit_k_min -26
_diffrn_reflns_limit_l_max 28
_diffrn_reflns_limit_l_min -29
_diffrn_reflns_number 49301
_diffrn_reflns_theta_full 29.66
_diffrn_reflns_theta_max 29.66
_diffrn_reflns_theta_min 1.93
_exptl_absorpt_coefficient_mu 7.269
_exptl_absorpt_correction_T_max 0.5301
_exptl_absorpt_correction_T_min 0.5301
_exptl_absorpt_correction_type empirical
_exptl_absorpt_process_details SADABS
_exptl_crystal_colour Violet
_exptl_crystal_density_diffrn 2.169
_exptl_crystal_density_method 'not measured'
_exptl_crystal_description Plate
_exptl_crystal_F_000 2512
_exptl_crystal_size_max 0.10
_exptl_crystal_size_mid 0.10
_exptl_crystal_size_min 0.10
_refine_diff_density_max 1.406
_refine_diff_density_min -1.047
_refine_diff_density_rms 0.166
_refine_ls_extinction_method none
_refine_ls_goodness_of_fit_ref 1.007
_refine_ls_hydrogen_treatment mixed
_refine_ls_matrix_type full
_refine_ls_number_parameters 280
_refine_ls_number_reflns 5633
_refine_ls_number_restraints 0
_refine_ls_restrained_S_all 1.007
_refine_ls_R_factor_all 0.0522
_refine_ls_R_factor_gt 0.0285
_refine_ls_shift/su_max 0.003
_refine_ls_shift/su_mean 0.000
_refine_ls_structure_factor_coef Fsqd
_refine_ls_weighting_details 'calc w=1/[\s^2^(Fo^2^)+(0.0221P)^2^+3.1190P] where P=(Fo^2^+2Fc^2^)/3'
_refine_ls_weighting_scheme calc
_refine_ls_wR_factor_gt 0.0526
_refine_ls_wR_factor_ref 0.0593
_reflns_number_gt 4071
_reflns_number_total 5633
_reflns_threshold_expression >2sigma(I)
_cod_data_source_file b918336a.txt
_cod_data_source_block '[5][OTf]'
_cod_depositor_comments
;
The following automatic conversions were performed:

'_symmetry_cell_setting' value 'Orthorhombic' changed to
'orthorhombic' according to
/home/saulius/struct/CIF-dictionaries/cif_core.dic dictionary named
'cif_core.dic' version 2.4.2 from
2011-04-26.

'_exptl_absorpt_correction_type' value 'Empirical'
changed to 'empirical' according to
/home/saulius/struct/CIF-dictionaries/cif_core.dic dictionary named
'cif_core.dic' version 2.4.2 from 2011-04-26.

Automatic conversion script
Id: cif_fix_values 1891 2012-01-12 08:04:46Z andrius 
;
_cod_original_sg_symbol_H-M Pcan
_cod_database_code 7024557

loop_
_symmetry_equiv_pos_as_xyz
'x, y, z'
'-x+1/2, -y+1/2, z+1/2'
'x, -y, -z+1/2'
'-x+1/2, y+1/2, -z'
'-x, -y, -z'
'x-1/2, y-1/2, -z-1/2'
'-x, y, z-1/2'
'x-1/2, -y-1/2, z'

loop_
_atom_site_label
_atom_site_type_symbol
_atom_site_fract_x
_atom_site_fract_y
_atom_site_fract_z
_atom_site_U_iso_or_equiv
_atom_site_adp_type
_atom_site_occupancy
_atom_site_symmetry_multiplicity
_atom_site_calc_flag
_atom_site_refinement_flags
Pt1 Pt 0.667431(15) 0.964461(6) 0.482610(6) 0.01513(5) Uani 1 1 d .
S2 S 0.77268(12) 0.85758(5) 0.72989(5) 0.0251(2) Uani 1 1 d .
S1 S 0.51251(10) 0.91982(4) 0.41242(4) 0.01719(18) Uani 1 1 d .
N2 N 0.7324(3) 1.04074(14) 0.42839(14) 0.0173(6) Uani 1 1 d .
N3 N 0.6102(4) 0.89009(16) 0.53727(15) 0.0180(7) Uani 1 1 d .
N1 N 0.8081(3) 1.00817(15) 0.54321(15) 0.0183(7) Uani 1 1 d .
C6 C 0.8349(4) 1.07967(18) 0.45458(18) 0.0192(7) Uani 1 1 d .
C11 C 0.5069(4) 0.84737(16) 0.51872(17) 0.0170(7) Uani 1 1 d .
C5 C 0.8753(4) 1.06236(18) 0.52000(18) 0.0192(8) Uani 1 1 d .
C16 C 0.4477(4) 0.85331(17) 0.45826(17) 0.0172(7) Uani 1 1 d .
C1 C 0.8365(4) 0.98907(19) 0.60258(17) 0.0210(8) Uani 1 1 d .
H1 H 0.7929 0.9512 0.6179 0.025 Uiso 1 1 calc R
C15 C 0.3419(4) 0.81130(18) 0.43493(18) 0.0211(8) Uani 1 1 d .
H15 H 0.3069 0.8162 0.3940 0.025 Uiso 1 1 calc R
C10 C 0.6845(5) 1.05489(19) 0.37029(19) 0.0261(9) Uani 1 1 d .
H10 H 0.6120 1.0294 0.3526 0.031 Uiso 1 1 calc R
C13 C 0.3452(4) 0.75554(18) 0.53478(19) 0.0232(8) Uani 1 1 d .
H13 H 0.3092 0.7228 0.5609 0.028 Uiso 1 1 calc R
C2 C 0.9275(4) 1.02337(18) 0.64162(18) 0.0232(9) Uani 1 1 d .
H2 H 0.9448 1.0090 0.6827 0.028 Uiso 1 1 calc R
C12 C 0.4519(4) 0.79640(17) 0.55711(18) 0.0200(8) Uani 1 1 d .
H12 H 0.4880 0.7904 0.5977 0.024 Uiso 1 1 calc R
C3 C 0.9928(4) 1.07918(19) 0.6192(2) 0.0259(9) Uani 1 1 d .
H3 H 1.0528 1.1037 0.6452 0.031 Uiso 1 1 calc R
C4 C 0.9684(4) 1.09840(19) 0.5575(2) 0.0247(9) Uani 1 1 d .
H4 H 1.0140 1.1353 0.5413 0.030 Uiso 1 1 calc R
C8 C 0.8469(5) 1.14531(19) 0.3617(2) 0.0296(10) Uani 1 1 d .
H8 H 0.8860 1.1800 0.3389 0.035 Uiso 1 1 calc R
C9 C 0.7405(5) 1.1067(2) 0.3359(2) 0.0311(10) Uani 1 1 d .
H9 H 0.7063 1.1154 0.2954 0.037 Uiso 1 1 calc R
C14 C 0.2901(4) 0.7623(2) 0.47377(19) 0.0246(9) Uani 1 1 d .
H14 H 0.2189 0.7340 0.4593 0.030 Uiso 1 1 calc R
C17 C 0.6219(4) 0.87838(19) 0.35370(18) 0.0226(9) Uani 1 1 d .
H17A H 0.6650 0.9102 0.3261 0.034 Uiso 1 1 calc R
H17B H 0.5625 0.8493 0.3294 0.034 Uiso 1 1 calc R
H17C H 0.6961 0.8537 0.3745 0.034 Uiso 1 1 calc R
C7 C 0.8941(4) 1.13167(18) 0.4216(2) 0.0245(9) Uani 1 1 d .
H7 H 0.9657 1.1572 0.4400 0.029 Uiso 1 1 calc R
F1 F 0.8968(3) 0.78243(11) 0.81441(11) 0.0309(6) Uani 1 1 d .
F2 F 0.9107(3) 0.74612(11) 0.71910(11) 0.0333(6) Uani 1 1 d .
F3 F 0.7112(3) 0.73897(11) 0.77044(12) 0.0343(6) Uani 1 1 d .
O2 O 0.6725(3) 0.88059(14) 0.77701(14) 0.0354(7) Uani 1 1 d .
O3 O 0.9064(3) 0.89277(14) 0.72788(14) 0.0338(7) Uani 1 1 d .
C18 C 0.8256(4) 0.77734(18) 0.76036(18) 0.0232(8) Uani 1 1 d .
O1 O 0.7116(4) 0.84312(16) 0.66906(14) 0.0406(8) Uani 1 1 d .
O4 O 0.4889(4) 1.0000 0.2500 0.0324(10) Uani 1 2 d S
H H 0.642(4) 0.8874(19) 0.5691(19) 0.015(11) Uiso 1 1 d .

loop_
_atom_site_aniso_label
_atom_site_aniso_U_11
_atom_site_aniso_U_22
_atom_site_aniso_U_33
_atom_site_aniso_U_23
_atom_site_aniso_U_13
_atom_site_aniso_U_12
Pt1 0.01703(8) 0.01299(7) 0.01537(7) -0.00056(5) 0.00131(6) -0.00023(6)
S2 0.0314(6) 0.0248(5) 0.0190(5) 0.0020(4) 0.0031(4) 0.0020(4)
S1 0.0191(5) 0.0161(4) 0.0164(4) -0.0013(3) 0.0009(4) 0.0008(4)
N2 0.0219(16) 0.0130(15) 0.0171(15) 0.0004(12) 0.0053(13) -0.0020(13)
N3 0.0215(17) 0.0194(17) 0.0130(15) 0.0034(13) -0.0029(14) -0.0020(14)
N1 0.0170(17) 0.0149(15) 0.0229(16) -0.0041(13) 0.0041(14) -0.0005(13)
C6 0.0172(18) 0.0176(18) 0.0228(18) -0.0008(15) 0.0047(17) 0.0011(16)
C11 0.0138(17) 0.0142(16) 0.0231(18) -0.0013(15) 0.0017(16) 0.0028(15)
C5 0.0166(18) 0.0161(18) 0.0248(19) -0.0052(16) 0.0041(16) -0.0018(15)
C16 0.0167(18) 0.0150(18) 0.0200(18) 0.0000(15) 0.0042(15) 0.0001(15)
C1 0.023(2) 0.0192(18) 0.0212(18) -0.0010(15) -0.0001(18) -0.0021(17)
C15 0.020(2) 0.0210(19) 0.0223(19) -0.0038(15) -0.0009(17) -0.0008(17)
C10 0.038(3) 0.0183(19) 0.0218(19) -0.0038(15) -0.0001(19) 0.0016(18)
C13 0.021(2) 0.0136(18) 0.035(2) 0.0018(15) 0.0070(18) -0.0006(16)
C2 0.024(2) 0.024(2) 0.0215(19) -0.0046(16) -0.0020(17) 0.0017(17)
C12 0.0195(19) 0.0189(19) 0.0215(19) 0.0019(15) 0.0030(16) 0.0040(15)
C3 0.0175(19) 0.024(2) 0.036(2) -0.0083(18) -0.0031(19) -0.0012(17)
C4 0.016(2) 0.019(2) 0.039(2) -0.0048(17) 0.0044(18) 0.0004(15)
C8 0.035(3) 0.021(2) 0.032(2) 0.0047(17) 0.012(2) 0.0025(19)
C9 0.047(3) 0.023(2) 0.023(2) 0.0031(18) 0.006(2) 0.004(2)
C14 0.020(2) 0.024(2) 0.029(2) -0.0086(17) 0.0014(17) -0.0047(16)
C17 0.026(2) 0.023(2) 0.0188(18) -0.0046(15) 0.0031(16) -0.0004(17)
C7 0.024(2) 0.0170(19) 0.033(2) 0.0007(17) 0.0088(18) -0.0027(16)
F1 0.0355(14) 0.0284(13) 0.0287(13) 0.0016(10) -0.0091(11) 0.0041(11)
F2 0.0372(15) 0.0278(13) 0.0349(14) -0.0088(11) 0.0096(12) 0.0038(11)
F3 0.0310(14) 0.0292(14) 0.0428(15) 0.0063(12) -0.0004(12) -0.0080(11)
O2 0.0373(18) 0.0340(17) 0.0350(17) 0.0063(13) 0.0112(15) 0.0128(14)
O3 0.0374(18) 0.0277(16) 0.0362(17) -0.0008(14) 0.0088(14) -0.0057(14)
C18 0.026(2) 0.022(2) 0.0221(19) -0.0016(15) 0.0015(18) -0.0010(17)
O1 0.052(2) 0.0430(19) 0.0266(16) 0.0075(14) -0.0114(15) -0.0006(16)
O4 0.033(2) 0.029(2) 0.035(2) 0.0026(18) 0.000 0.000

loop_
_atom_type_symbol
_atom_type_description
_atom_type_scat_dispersion_real
_atom_type_scat_dispersion_imag
_atom_type_scat_source
C C 0.0033 0.0016 'International Tables Vol C Tables 4.2.6.8 and 6.1.1.4'
H H 0.0000 0.0000 'International Tables Vol C Tables 4.2.6.8 and 6.1.1.4'
N N 0.0061 0.0033 'International Tables Vol C Tables 4.2.6.8 and 6.1.1.4'
Pt Pt -1.7033 8.3905 'International Tables Vol C Tables 4.2.6.8 and 6.1.1.4'
S S 0.1246 0.1234 'International Tables Vol C Tables 4.2.6.8 and 6.1.1.4'
O O 0.0106 0.0060 'International Tables Vol C Tables 4.2.6.8 and 6.1.1.4'
F F 0.0171 0.0103 'International Tables Vol C Tables 4.2.6.8 and 6.1.1.4'

loop_
_geom_angle_atom_site_label_1
_geom_angle_atom_site_label_2
_geom_angle_atom_site_label_3
_geom_angle
N3 Pt1 N2 178.03(13)
N3 Pt1 N1 98.12(13)
N2 Pt1 N1 80.09(13)
N3 Pt1 S1 84.42(10)
N2 Pt1 S1 97.38(9)
N1 Pt1 S1 177.44(9)
O3 S2 O1 114.72(19)
O3 S2 O2 114.58(19)
O1 S2 O2 115.5(2)
O3 S2 C18 103.08(18)
O1 S2 C18 103.73(18)
O2 S2 C18 102.84(18)
C16 S1 C17 101.94(17)
C16 S1 Pt1 99.57(13)
C17 S1 Pt1 106.32(13)
C10 N2 C6 118.8(3)
C10 N2 Pt1 125.9(3)
C6 N2 Pt1 115.4(2)
C11 N3 Pt1 121.0(3)
C11 N3 H 120(3)
Pt1 N3 H 119(3)
C1 N1 C5 118.9(3)
C1 N1 Pt1 126.0(3)
C5 N1 Pt1 115.1(2)
N2 C6 C7 121.5(4)
N2 C6 C5 114.8(3)
C7 C6 C5 123.7(4)
N3 C11 C16 119.2(3)
N3 C11 C12 124.3(3)
C16 C11 C12 116.5(3)
N1 C5 C4 120.7(4)
N1 C5 C6 114.6(3)
C4 C5 C6 124.6(4)
C15 C16 C11 123.2(3)
C15 C16 S1 121.1(3)
C11 C16 S1 115.7(3)
N1 C1 C2 122.4(4)
N1 C1 H1 118.8
C2 C1 H1 118.8
C14 C15 C16 118.7(4)
C14 C15 H15 120.6
C16 C15 H15 120.6
N2 C10 C9 121.5(4)
N2 C10 H10 119.3
C9 C10 H10 119.3
C12 C13 C14 121.4(4)
C12 C13 H13 119.3
C14 C13 H13 119.3
C1 C2 C3 119.1(4)
C1 C2 H2 120.4
C3 C2 H2 120.4
C13 C12 C11 120.5(4)
C13 C12 H12 119.7
C11 C12 H12 119.7
C2 C3 C4 119.3(4)
C2 C3 H3 120.4
C4 C3 H3 120.4
C3 C4 C5 119.5(4)
C3 C4 H4 120.2
C5 C4 H4 120.2
C7 C8 C9 118.7(4)
C7 C8 H8 120.6
C9 C8 H8 120.6
C8 C9 C10 119.9(4)
C8 C9 H9 120.1
C10 C9 H9 120.1
C15 C14 C13 119.6(4)
C15 C14 H14 120.2
C13 C14 H14 120.2
S1 C17 H17A 109.5
S1 C17 H17B 109.5
H17A C17 H17B 109.5
S1 C17 H17C 109.5
H17A C17 H17C 109.5
H17B C17 H17C 109.5
C8 C7 C6 119.7(4)
C8 C7 H7 120.2
C6 C7 H7 120.2
F1 C18 F3 107.8(3)
F1 C18 F2 107.7(3)
F3 C18 F2 107.1(3)
F1 C18 S2 111.6(3)
F3 C18 S2 111.6(3)
F2 C18 S2 110.9(3)

loop_
_geom_bond_atom_site_label_1
_geom_bond_atom_site_label_2
_geom_bond_distance
Pt1 N3 1.981(3)
Pt1 N2 2.026(3)
Pt1 N1 2.036(3)
Pt1 S1 2.2589(9)
S2 O3 1.436(3)
S2 O1 1.436(3)
S2 O2 1.442(3)
S2 C18 1.828(4)
S1 C16 1.773(4)
S1 C17 1.814(4)
N2 C10 1.338(5)
N2 C6 1.358(5)
N3 C11 1.354(5)
N3 H 0.74(4)
N1 C1 1.340(5)
N1 C5 1.362(5)
C6 C7 1.384(5)
C6 C5 1.476(5)
C11 C16 1.397(5)
C11 C12 1.415(5)
C5 C4 1.385(5)
C16 C15 1.395(5)
C1 C2 1.374(5)
C1 H1 0.9300
C15 C14 1.381(5)
C15 H15 0.9300
C10 C9 1.385(5)
C10 H10 0.9300
C13 C12 1.379(5)
C13 C14 1.394(6)
C13 H13 0.9300
C2 C3 1.375(5)
C2 H2 0.9300
C12 H12 0.9300
C3 C4 1.379(6)
C3 H3 0.9300
C4 H4 0.9300
C8 C7 1.368(6)
C8 C9 1.377(6)
C8 H8 0.9300
C9 H9 0.9300
C14 H14 0.9300
C17 H17A 0.9600
C17 H17B 0.9600
C17 H17C 0.9600
C7 H7 0.9300
F1 C18 1.324(4)
F2 C18 1.339(4)
F3 C18 1.337(5)
